data_7001149
loop_
_publ_author_name
'Field, Leslie D.'
'Messerle, Barbara A.'
'Vuong, Khuong Q.'
'Turner, Peter'

_publ_section_title
;
 Rhodium(I) and iridium(I) complexes containing bidentate
 phosphine-imidazolyl donor ligands as catalysts for the hydroamination
 and hydrothiolation of alkynes
;
_journal_issue 18
_journal_name_full 'Dalton Transactions'
_journal_page_first 3599
_journal_page_last 3614
_journal_paper_doi 10.1039/b821188d
_journal_year 2009
_chemical_formula_sum 'C51 H53 B Cl2 N2 P Rh'
_chemical_formula_weight 909.54
_chemical_name_systematic
;
?
;
_space_group_IT_number 14
_symmetry_cell_setting monoclinic
_symmetry_Int_Tables_number 14
_symmetry_space_group_name_Hall '-P 2ybc'
_symmetry_space_group_name_H-M 'P 1 21/c 1'
_atom_sites_solution_hydrogens geom
_atom_sites_solution_primary direct
_atom_sites_solution_secondary difmap
_audit_creation_method SHELXL-97
_cell_angle_alpha 90.00
_cell_angle_beta 108.354(5)
_cell_angle_gamma 90.00
_cell_formula_units_Z 4
_cell_length_a 14.459(4)
_cell_length_b 27.437(8)
_cell_length_c 11.669(3)
_cell_measurement_reflns_used 996
_cell_measurement_temperature 150(2)
_cell_measurement_theta_max 27.458
_cell_measurement_theta_min 2.303
_cell_volume 4394(2)
_computing_cell_refinement 'SAINT (Bruker,1995)'
_computing_data_collection 'SMART (Bruker,1995)'
_computing_data_reduction 'SAINT and XPREP (Bruker 1995)'
_computing_molecular_graphics
;
teXsan for Windows (MSC, 1997)
xtal 3.6 (Hall,du Boulay, D.J. & Olthof-Hazekamp, R. 1999)
ORTEPII (Johnson,C.K., 1976).
WinGX (Farrugia, 1999)
;
_computing_structure_refinement 'SHELXL-97 (Sheldrick, 1997)'
_computing_structure_solution 'SIR97 (Altomare, et. al. 1997)'
_diffrn_ambient_temperature 150(2)
_diffrn_crystal_treatment
;
attached with Exxon Paratone N, to a short length
of fibre supported on a thin piece of copper wire
inserted in a copper mounting pin. The crystal was
quenched in a cold nitrogen gas stream from an
Oxford Cryosystems Cryostream.
;
_diffrn_measured_fraction_theta_full 0.952
_diffrn_measured_fraction_theta_max 0.952
_diffrn_measurement_device_type 'Bruker SMART 1000 CCD'
_diffrn_measurement_method \w
_diffrn_radiation_monochromator graphite
_diffrn_radiation_source 'sealed tube'
_diffrn_radiation_type MoK\a
_diffrn_radiation_wavelength 0.71073
_diffrn_reflns_av_R_equivalents 0.0616
_diffrn_reflns_av_sigmaI/netI 0.0605
_diffrn_reflns_limit_h_max 18
_diffrn_reflns_limit_h_min -19
_diffrn_reflns_limit_k_max 36
_diffrn_reflns_limit_k_min -35
_diffrn_reflns_limit_l_max 15
_diffrn_reflns_limit_l_min -15
_diffrn_reflns_number 42551
_diffrn_reflns_theta_full 28.33
_diffrn_reflns_theta_max 28.33
_diffrn_reflns_theta_min 1.48
_diffrn_standards_decay_% 0.01
_diffrn_standards_number 159
_exptl_absorpt_coefficient_mu 0.585
_exptl_absorpt_correction_T_max 0.982
_exptl_absorpt_correction_T_min 0.800
_exptl_absorpt_correction_type gaussian
_exptl_absorpt_process_details
;
Gaussian (Coppens et al., 1965)
XPREP (Bruker, 1995)
;
_exptl_crystal_colour yellow
_exptl_crystal_density_diffrn 1.375
_exptl_crystal_density_method 'not measured'
_exptl_crystal_description plate
_exptl_crystal_F_000 1888
_exptl_crystal_size_max 0.468
_exptl_crystal_size_mid 0.247
_exptl_crystal_size_min 0.030
_refine_diff_density_max 0.565
_refine_diff_density_min -0.369
_refine_diff_density_rms 0.073
_refine_ls_extinction_method none
_refine_ls_goodness_of_fit_ref 1.020
_refine_ls_hydrogen_treatment mixed
_refine_ls_matrix_type full
_refine_ls_number_parameters 524
_refine_ls_number_reflns 10445
_refine_ls_number_restraints 0
_refine_ls_restrained_S_all 1.020
_refine_ls_R_factor_all 0.0610
_refine_ls_R_factor_gt 0.0328
_refine_ls_shift/su_max 0.002
_refine_ls_shift/su_mean 0.000
_refine_ls_structure_factor_coef Fsqd
_refine_ls_weighting_details 'calc w=1/[\s^2^(Fo^2^)+(0.03P)^2^] where P=(Fo^2^+2Fc^2^)/3'
_refine_ls_weighting_scheme calc
_refine_ls_wR_factor_gt 0.0690
_refine_ls_wR_factor_ref 0.0774
_reflns_number_gt 7358
_reflns_number_total 10445
_reflns_threshold_expression >2sigma(I)
_cod_data_source_file b821188d.txt
_cod_data_source_block bam13
_cod_depositor_comments
;
The following automatic conversions were performed:
'_exptl_absorpt_correction_type' value 'Gaussian' changed to 'gaussian'
according to '/home/saulius/struct/CIF-dictionaries/cif_core.dic'
dictionary named 'cif_core.dic' version 2.4.1 from 2010-06-29.

Automatic conversion script
Id: cif_fix_enum 1527 2010-12-29 10:47:43Z saulius 
;
_cod_original_sg_symbol_H-M 'P 21/c '
_cod_database_code 7001149

loop_
_symmetry_equiv_pos_as_xyz
'x, y, z'
'-x, y+1/2, -z+1/2'
'-x, -y, -z'
'x, -y-1/2, z-1/2'

loop_
_atom_site_label
_atom_site_type_symbol
_atom_site_fract_x
_atom_site_fract_y
_atom_site_fract_z
_atom_site_U_iso_or_equiv
_atom_site_adp_type
_atom_site_occupancy
_atom_site_symmetry_multiplicity
_atom_site_calc_flag
_atom_site_refinement_flags
_atom_site_disorder_assembly
_atom_site_disorder_group
Rh1 Rh 0.793710(13) 0.090849(6) -0.000886(15) 0.01851(5) Uani 1 1 d . . .
P1 P 0.79402(4) 0.13053(2) 0.17112(5) 0.01982(13) Uani 1 1 d . . .
N1 N 0.94291(13) 0.11045(6) 0.03429(16) 0.0212(4) Uani 1 1 d . . .
N2 N 1.09352(13) 0.13784(6) 0.11117(17) 0.0230(4) Uani 1 1 d . . .
C1 C 0.80743(18) 0.03065(8) -0.12378(19) 0.0252(5) Uani 1 1 d . . .
H1 H 0.8761 0.0229 -0.1191 0.030 Uiso 1 1 calc R . .
C2 C 0.76866(18) 0.06988(8) -0.1956(2) 0.0259(5) Uani 1 1 d . . .
H2 H 0.8143 0.0858 -0.2331 0.031 Uiso 1 1 calc R . .
C3 C 0.66203(19) 0.07440(9) -0.2690(2) 0.0323(6) Uani 1 1 d . . .
H3A H 0.6333 0.0414 -0.2871 0.039 Uiso 1 1 calc R . .
H3B H 0.6565 0.0906 -0.3468 0.039 Uiso 1 1 calc R . .
C4 C 0.60446(19) 0.10381(9) -0.2022(2) 0.0357(6) Uani 1 1 d . . .
H4A H 0.6105 0.1389 -0.2178 0.043 Uiso 1 1 calc R . .
H4B H 0.5347 0.0950 -0.2351 0.043 Uiso 1 1 calc R . .
C5 C 0.63856(17) 0.09524(9) -0.0678(2) 0.0280(5) Uani 1 1 d . . .
H5 H 0.6101 0.1184 -0.0219 0.034 Uiso 1 1 calc R . .
C6 C 0.66470(17) 0.05026(8) -0.0109(2) 0.0271(5) Uani 1 1 d . . .
H6 H 0.6517 0.0477 0.0681 0.032 Uiso 1 1 calc R . .
C7 C 0.65627(18) 0.00177(8) -0.0776(2) 0.0308(6) Uani 1 1 d . . .
H7A H 0.6030 0.0040 -0.1553 0.037 Uiso 1 1 calc R . .
H7B H 0.6390 -0.0241 -0.0288 0.037 Uiso 1 1 calc R . .
C8 C 0.75056(18) -0.01229(8) -0.1021(2) 0.0294(6) Uani 1 1 d . . .
H8A H 0.7921 -0.0310 -0.0323 0.035 Uiso 1 1 calc R . .
H8B H 0.7345 -0.0339 -0.1737 0.035 Uiso 1 1 calc R . .
C9 C 0.99333(18) 0.10405(8) -0.0482(2) 0.0260(5) Uani 1 1 d . . .
H9 H 0.9670 0.0898 -0.1259 0.031 Uiso 1 1 calc R . .
C10 C 1.08490(18) 0.12105(8) -0.0021(2) 0.0266(5) Uani 1 1 d . . .
H10 H 1.1338 0.1213 -0.0406 0.032 Uiso 1 1 calc R . .
C11 C 1.00726(16) 0.13145(8) 0.1308(2) 0.0198(5) Uani 1 1 d . . .
C12 C 0.99441(17) 0.14962(8) 0.2454(2) 0.0247(5) Uani 1 1 d . . .
H12A H 0.9824 0.1852 0.2371 0.030 Uiso 1 1 calc R . .
H12B H 1.0566 0.1448 0.3110 0.030 Uiso 1 1 calc R . .
C13 C 0.91315(16) 0.12661(8) 0.28474(19) 0.0231(5) Uani 1 1 d . . .
H13A H 0.9104 0.1430 0.3592 0.028 Uiso 1 1 calc R . .
H13B H 0.9290 0.0919 0.3044 0.028 Uiso 1 1 calc R . .
C14 C 1.18005(17) 0.16205(9) 0.1924(2) 0.0332(6) Uani 1 1 d . . .
H14A H 1.1649 0.1963 0.2024 0.050 Uiso 1 1 calc R . .
H14B H 1.2336 0.1602 0.1579 0.050 Uiso 1 1 calc R . .
H14C H 1.1994 0.1458 0.2712 0.050 Uiso 1 1 calc R . .
C15 C 0.76738(16) 0.19555(8) 0.15363(19) 0.0201(5) Uani 1 1 d . . .
C16 C 0.72346(17) 0.21474(8) 0.0386(2) 0.0262(5) Uani 1 1 d . . .
H16 H 0.7073 0.1938 -0.0297 0.031 Uiso 1 1 calc R . .
C17 C 0.70322(18) 0.26410(9) 0.0235(2) 0.0307(6) Uani 1 1 d . . .
H17 H 0.6726 0.2767 -0.0552 0.037 Uiso 1 1 calc R . .
C18 C 0.72691(18) 0.29500(9) 0.1210(2) 0.0321(6) Uani 1 1 d . . .
H18 H 0.7131 0.3288 0.1098 0.039 Uiso 1 1 calc R . .
C19 C 0.77106(18) 0.27662(9) 0.2359(2) 0.0315(6) Uani 1 1 d . . .
H19 H 0.7878 0.2979 0.3035 0.038 Uiso 1 1 calc R . .
C20 C 0.79097(17) 0.22716(8) 0.2523(2) 0.0263(5) Uani 1 1 d . . .
H20 H 0.8209 0.2147 0.3314 0.032 Uiso 1 1 calc R . .
C21 C 0.71494(16) 0.10677(8) 0.25228(19) 0.0221(5) Uani 1 1 d . . .
C22 C 0.63242(17) 0.13125(9) 0.2588(2) 0.0285(6) Uani 1 1 d . . .
H22 H 0.6167 0.1624 0.2224 0.034 Uiso 1 1 calc R . .
C23 C 0.57303(19) 0.11031(10) 0.3182(2) 0.0375(6) Uani 1 1 d . . .
H23 H 0.5171 0.1273 0.3229 0.045 Uiso 1 1 calc R . .
C24 C 0.59465(19) 0.06499(10) 0.3706(2) 0.0372(6) Uani 1 1 d . . .
H24 H 0.5537 0.0508 0.4111 0.045 Uiso 1 1 calc R . .
C25 C 0.67568(19) 0.04021(10) 0.3642(2) 0.0375(6) Uani 1 1 d . . .
H25 H 0.6904 0.0089 0.3999 0.045 Uiso 1 1 calc R . .
C26 C 0.73534(18) 0.06085(9) 0.3060(2) 0.0330(6) Uani 1 1 d . . .
H26 H 0.7913 0.0436 0.3023 0.040 Uiso 1 1 calc R . .
C27 C 0.26040(15) 0.13995(7) -0.20189(19) 0.0185(5) Uani 1 1 d . . .
C28 C 0.34100(16) 0.11039(8) -0.1433(2) 0.0237(5) Uani 1 1 d . . .
H28 H 0.3533 0.0824 -0.1842 0.028 Uiso 1 1 calc R . .
C29 C 0.40332(17) 0.12045(8) -0.0281(2) 0.0262(5) Uani 1 1 d . . .
H29 H 0.4562 0.0992 0.0085 0.031 Uiso 1 1 calc R . .
C30 C 0.38860(18) 0.16131(9) 0.0336(2) 0.0288(6) Uani 1 1 d . . .
H30 H 0.4306 0.1682 0.1126 0.035 Uiso 1 1 calc R . .
C31 C 0.31161(18) 0.19190(9) -0.0220(2) 0.0279(6) Uani 1 1 d . . .
H31 H 0.3009 0.2203 0.0187 0.034 Uiso 1 1 calc R . .
C32 C 0.24977(16) 0.18141(8) -0.13720(19) 0.0217(5) Uani 1 1 d . . .
H32 H 0.1980 0.2033 -0.1736 0.026 Uiso 1 1 calc R . .
C33 C 0.11530(16) 0.17282(7) -0.39313(19) 0.0187(5) Uani 1 1 d . . .
C34 C 0.13318(17) 0.20244(8) -0.48151(19) 0.0226(5) Uani 1 1 d . . .
H34 H 0.1867 0.1948 -0.5091 0.027 Uiso 1 1 calc R . .
C35 C 0.07524(18) 0.24279(8) -0.5307(2) 0.0281(6) Uani 1 1 d . . .
H35 H 0.0895 0.2617 -0.5913 0.034 Uiso 1 1 calc R . .
C36 C -0.00235(17) 0.25533(8) -0.4920(2) 0.0286(6) Uani 1 1 d . . .
H36 H -0.0420 0.2826 -0.5257 0.034 Uiso 1 1 calc R . .
C37 C -0.02166(17) 0.22738(8) -0.4030(2) 0.0277(5) Uani 1 1 d . . .
H37 H -0.0744 0.2357 -0.3746 0.033 Uiso 1 1 calc R . .
C38 C 0.03594(17) 0.18757(8) -0.3558(2) 0.0240(5) Uani 1 1 d . . .
H38 H 0.0213 0.1691 -0.2948 0.029 Uiso 1 1 calc R . .
C39 C 0.11084(16) 0.08082(7) -0.31335(18) 0.0180(5) Uani 1 1 d . . .
C40 C 0.01515(17) 0.07437(8) -0.3892(2) 0.0259(5) Uani 1 1 d . . .
H40 H -0.0101 0.0969 -0.4532 0.031 Uiso 1 1 calc R . .
C41 C -0.04492(17) 0.03672(8) -0.3760(2) 0.0284(6) Uani 1 1 d . . .
H41 H -0.1092 0.0338 -0.4304 0.034 Uiso 1 1 calc R . .
C42 C -0.01064(17) 0.00350(8) -0.2832(2) 0.0233(5) Uani 1 1 d . . .
H42 H -0.0512 -0.0222 -0.2726 0.028 Uiso 1 1 calc R . .
C43 C 0.08315(17) 0.00818(8) -0.2066(2) 0.0232(5) Uani 1 1 d . . .
H43 H 0.1078 -0.0146 -0.1429 0.028 Uiso 1 1 calc R . .
C44 C 0.14213(16) 0.04611(7) -0.22196(19) 0.0205(5) Uani 1 1 d . . .
H44 H 0.2066 0.0485 -0.1677 0.025 Uiso 1 1 calc R . .
C45 C 0.24122(16) 0.10568(7) -0.42492(19) 0.0182(5) Uani 1 1 d . . .
C46 C 0.20119(17) 0.07129(8) -0.51534(19) 0.0222(5) Uani 1 1 d . . .
H46 H 0.1381 0.0587 -0.5241 0.027 Uiso 1 1 calc R . .
C47 C 0.25014(17) 0.05482(8) -0.5928(2) 0.0269(5) Uani 1 1 d . . .
H47 H 0.2202 0.0314 -0.6530 0.032 Uiso 1 1 calc R . .
C48 C 0.34210(17) 0.07224(9) -0.5833(2) 0.0271(5) Uani 1 1 d . . .
H48 H 0.3759 0.0608 -0.6358 0.033 Uiso 1 1 calc R . .
C49 C 0.38345(17) 0.10648(9) -0.4960(2) 0.0270(5) Uani 1 1 d . . .
H49 H 0.4463 0.1191 -0.4882 0.032 Uiso 1 1 calc R . .
C50 C 0.33337(17) 0.12266(8) -0.4193(2) 0.0247(5) Uani 1 1 d . . .
H50 H 0.3634 0.1464 -0.3601 0.030 Uiso 1 1 calc R . .
B1 B 0.18208(18) 0.12523(9) -0.3338(2) 0.0188(5) Uani 1 1 d . . .
C51 C 0.4346(3) 0.23187(10) -0.2040(4) 0.0736(12) Uani 1 1 d . . .
H51A H 0.4573 0.2078 -0.1378 0.088 Uiso 1 1 calc R . .
H51B H 0.3721 0.2199 -0.2599 0.088 Uiso 1 1 calc R . .
Cl1 Cl 0.51927(5) 0.23462(2) -0.28121(6) 0.03991(17) Uani 1 1 d . . .
Cl2 Cl 0.41395(6) 0.28730(2) -0.14292(7) 0.04732(19) Uani 1 1 d . . .

loop_
_atom_site_aniso_label
_atom_site_aniso_U_11
_atom_site_aniso_U_22
_atom_site_aniso_U_33
_atom_site_aniso_U_23
_atom_site_aniso_U_13
_atom_site_aniso_U_12
Rh1 0.02078(10) 0.01872(9) 0.01741(9) -0.00099(7) 0.00800(7) -0.00043(8)
P1 0.0229(3) 0.0206(3) 0.0178(3) 0.0013(2) 0.0091(3) 0.0031(2)
N1 0.0245(11) 0.0212(10) 0.0203(10) -0.0014(8) 0.0106(9) -0.0003(8)
N2 0.0198(10) 0.0227(10) 0.0272(11) 0.0020(8) 0.0084(9) -0.0001(8)
C1 0.0338(14) 0.0241(12) 0.0198(12) -0.0079(10) 0.0115(11) -0.0006(10)
C2 0.0346(14) 0.0273(12) 0.0185(12) -0.0046(10) 0.0124(11) -0.0056(11)
C3 0.0398(16) 0.0299(13) 0.0225(13) 0.0049(10) 0.0032(12) -0.0073(11)
C4 0.0289(14) 0.0338(15) 0.0377(15) 0.0033(11) 0.0008(12) 0.0014(11)
C5 0.0207(12) 0.0300(13) 0.0335(14) -0.0049(11) 0.0086(11) -0.0012(10)
C6 0.0254(13) 0.0310(13) 0.0279(13) -0.0028(10) 0.0126(11) -0.0078(11)
C7 0.0394(15) 0.0241(13) 0.0280(13) 0.0018(10) 0.0092(12) -0.0102(11)
C8 0.0435(16) 0.0210(12) 0.0215(12) -0.0030(10) 0.0071(12) -0.0011(11)
C9 0.0302(14) 0.0259(13) 0.0263(13) -0.0046(10) 0.0150(11) -0.0013(10)
C10 0.0297(14) 0.0247(13) 0.0315(14) -0.0008(10) 0.0185(12) 0.0028(10)
C11 0.0207(12) 0.0170(11) 0.0219(12) 0.0022(9) 0.0072(10) 0.0026(9)
C12 0.0236(13) 0.0283(13) 0.0214(12) -0.0017(10) 0.0059(10) 0.0005(10)
C13 0.0258(13) 0.0259(12) 0.0183(11) -0.0007(9) 0.0080(10) 0.0039(10)
C14 0.0230(14) 0.0399(15) 0.0343(15) 0.0002(12) 0.0058(12) -0.0076(11)
C15 0.0181(12) 0.0225(12) 0.0211(12) 0.0007(9) 0.0081(10) 0.0023(9)
C16 0.0296(14) 0.0270(13) 0.0220(12) 0.0000(10) 0.0081(11) -0.0010(10)
C17 0.0329(15) 0.0282(13) 0.0293(14) 0.0071(10) 0.0072(12) 0.0041(11)
C18 0.0354(15) 0.0214(13) 0.0431(16) 0.0014(11) 0.0174(13) 0.0050(11)
C19 0.0367(15) 0.0294(14) 0.0310(14) -0.0088(11) 0.0145(12) 0.0021(11)
C20 0.0311(14) 0.0274(13) 0.0215(12) -0.0011(10) 0.0100(11) 0.0033(10)
C21 0.0242(13) 0.0254(12) 0.0179(11) 0.0004(9) 0.0085(10) 0.0041(10)
C22 0.0293(14) 0.0277(13) 0.0317(14) 0.0051(11) 0.0142(12) 0.0067(11)
C23 0.0317(15) 0.0447(16) 0.0441(16) 0.0078(13) 0.0234(13) 0.0115(12)
C24 0.0327(15) 0.0500(17) 0.0364(15) 0.0143(13) 0.0217(13) 0.0050(13)
C25 0.0365(16) 0.0401(16) 0.0418(16) 0.0191(13) 0.0206(13) 0.0097(12)
C26 0.0311(15) 0.0340(14) 0.0401(15) 0.0118(12) 0.0200(13) 0.0136(11)
C27 0.0176(12) 0.0202(11) 0.0201(11) 0.0010(9) 0.0093(10) -0.0044(9)
C28 0.0241(13) 0.0214(11) 0.0270(13) 0.0002(10) 0.0100(11) -0.0041(10)
C29 0.0204(13) 0.0280(13) 0.0287(13) 0.0072(10) 0.0056(11) -0.0042(10)
C30 0.0267(14) 0.0379(14) 0.0193(12) -0.0021(10) 0.0036(11) -0.0093(11)
C31 0.0329(15) 0.0292(13) 0.0244(13) -0.0077(10) 0.0128(11) -0.0058(11)
C32 0.0228(12) 0.0230(12) 0.0215(12) -0.0003(9) 0.0101(10) -0.0018(9)
C33 0.0200(12) 0.0190(11) 0.0155(11) -0.0040(9) 0.0034(9) -0.0026(9)
C34 0.0249(13) 0.0218(12) 0.0225(12) -0.0029(9) 0.0094(10) -0.0023(10)
C35 0.0365(15) 0.0223(12) 0.0245(13) 0.0023(10) 0.0079(11) -0.0052(11)
C36 0.0265(13) 0.0192(12) 0.0327(14) 0.0004(10) -0.0014(11) 0.0011(10)
C37 0.0233(13) 0.0250(13) 0.0358(14) -0.0051(11) 0.0106(11) -0.0003(10)
C38 0.0270(13) 0.0231(12) 0.0247(12) 0.0005(10) 0.0120(11) -0.0024(10)
C39 0.0210(12) 0.0196(11) 0.0152(11) -0.0036(8) 0.0085(9) 0.0006(9)
C40 0.0272(14) 0.0267(12) 0.0220(12) 0.0039(10) 0.0053(11) -0.0031(10)
C41 0.0194(13) 0.0308(13) 0.0300(13) -0.0015(11) 0.0009(11) -0.0070(10)
C42 0.0250(13) 0.0196(12) 0.0276(13) -0.0040(10) 0.0115(11) -0.0055(10)
C43 0.0287(13) 0.0185(11) 0.0232(12) 0.0029(9) 0.0094(11) 0.0011(10)
C44 0.0188(12) 0.0207(11) 0.0214(12) -0.0020(9) 0.0053(10) -0.0012(9)
C45 0.0207(12) 0.0162(11) 0.0175(11) 0.0026(8) 0.0059(9) 0.0020(9)
C46 0.0219(12) 0.0250(11) 0.0208(12) -0.0019(9) 0.0083(10) -0.0028(10)
C47 0.0288(14) 0.0316(13) 0.0214(12) -0.0082(10) 0.0092(11) -0.0035(11)
C48 0.0263(14) 0.0350(13) 0.0232(13) -0.0029(10) 0.0125(11) 0.0027(11)
C49 0.0200(12) 0.0376(14) 0.0258(13) 0.0006(11) 0.0108(11) -0.0029(10)
C50 0.0233(13) 0.0285(13) 0.0222(12) -0.0063(10) 0.0072(10) -0.0041(10)
B1 0.0199(13) 0.0187(13) 0.0183(13) -0.0001(10) 0.0067(11) -0.0020(10)
C51 0.098(3) 0.0311(17) 0.128(3) -0.0146(19) 0.087(3) -0.0131(17)
Cl1 0.0414(4) 0.0337(4) 0.0492(4) 0.0076(3) 0.0208(3) 0.0023(3)
Cl2 0.0633(5) 0.0297(4) 0.0569(5) -0.0028(3) 0.0303(4) -0.0036(3)

loop_
_atom_type_symbol
_atom_type_description
_atom_type_scat_dispersion_real
_atom_type_scat_dispersion_imag
_atom_type_scat_source
C C 0.0033 0.0016 'International Tables Vol C Tables 4.2.6.8 and 6.1.1.4'
H H 0.0000 0.0000 'International Tables Vol C Tables 4.2.6.8 and 6.1.1.4'
B B 0.0013 0.0007 'International Tables Vol C Tables 4.2.6.8 and 6.1.1.4'
Cl Cl 0.1484 0.1585 'International Tables Vol C Tables 4.2.6.8 and 6.1.1.4'
N N 0.0061 0.0033 'International Tables Vol C Tables 4.2.6.8 and 6.1.1.4'
P P 0.1023 0.0942 'International Tables Vol C Tables 4.2.6.8 and 6.1.1.4'
Rh Rh -1.1178 0.9187 'International Tables Vol C Tables 4.2.6.8 and 6.1.1.4'

loop_
_geom_angle_atom_site_label_1
_geom_angle_atom_site_label_2
_geom_angle_atom_site_label_3
_geom_angle
_geom_angle_site_symmetry_1
_geom_angle_site_symmetry_3
_geom_angle_publ_flag
C5 Rh1 N1 159.85(8) . . ?
C5 Rh1 C6 38.09(9) . . ?
N1 Rh1 C6 161.98(8) . . ?
C5 Rh1 C1 95.87(9) . . ?
N1 Rh1 C1 91.20(8) . . ?
C6 Rh1 C1 80.37(9) . . ?
C5 Rh1 C2 80.17(9) . . ?
N1 Rh1 C2 95.16(8) . . ?
C6 Rh1 C2 87.22(9) . . ?
C1 Rh1 C2 35.50(8) . . ?
C5 Rh1 P1 90.32(7) . . ?
N1 Rh1 P1 89.35(5) . . ?
C6 Rh1 P1 93.24(7) . . ?
C1 Rh1 P1 160.07(6) . . ?
C2 Rh1 P1 163.96(6) . . ?
C13 P1 C21 101.88(10) . . ?
C13 P1 C15 104.95(10) . . ?
C21 P1 C15 105.28(10) . . ?
C13 P1 Rh1 110.65(8) . . ?
C21 P1 Rh1 117.34(8) . . ?
C15 P1 Rh1 115.25(7) . . ?
C11 N1 C9 105.00(18) . . ?
C11 N1 Rh1 131.34(15) . . ?
C9 N1 Rh1 123.64(15) . . ?
C11 N2 C10 108.21(19) . . ?
C11 N2 C14 126.5(2) . . ?
C10 N2 C14 125.2(2) . . ?
C2 C1 C8 125.3(2) . . ?
C2 C1 Rh1 73.14(13) . . ?
C8 C1 Rh1 107.89(15) . . ?
C2 C1 H1 114.2 . . ?
C8 C1 H1 114.2 . . ?
Rh1 C1 H1 114.2 . . ?
C1 C2 C3 123.9(2) . . ?
C1 C2 Rh1 71.36(13) . . ?
C3 C2 Rh1 111.14(16) . . ?
C1 C2 H2 114.2 . . ?
C3 C2 H2 114.2 . . ?
Rh1 C2 H2 114.2 . . ?
C2 C3 C4 111.9(2) . . ?
C2 C3 H3A 109.2 . . ?
C4 C3 H3A 109.2 . . ?
C2 C3 H3B 109.2 . . ?
C4 C3 H3B 109.2 . . ?
H3A C3 H3B 107.9 . . ?
C5 C4 C3 113.2(2) . . ?
C5 C4 H4A 108.9 . . ?
C3 C4 H4A 108.9 . . ?
C5 C4 H4B 108.9 . . ?
C3 C4 H4B 108.9 . . ?
H4A C4 H4B 107.7 . . ?
C6 C5 C4 125.7(2) . . ?
C6 C5 Rh1 71.34(13) . . ?
C4 C5 Rh1 110.57(16) . . ?
C6 C5 H5 113.8 . . ?
C4 C5 H5 113.8 . . ?
Rh1 C5 H5 113.8 . . ?
C5 C6 C7 124.2(2) . . ?
C5 C6 Rh1 70.57(13) . . ?
C7 C6 Rh1 114.14(16) . . ?
C5 C6 H6 113.6 . . ?
C7 C6 H6 113.6 . . ?
Rh1 C6 H6 113.6 . . ?
C6 C7 C8 112.49(19) . . ?
C6 C7 H7A 109.1 . . ?
C8 C7 H7A 109.1 . . ?
C6 C7 H7B 109.1 . . ?
C8 C7 H7B 109.1 . . ?
H7A C7 H7B 107.8 . . ?
C1 C8 C7 113.67(19) . . ?
C1 C8 H8A 108.8 . . ?
C7 C8 H8A 108.8 . . ?
C1 C8 H8B 108.8 . . ?
C7 C8 H8B 108.8 . . ?
H8A C8 H8B 107.7 . . ?
C10 C9 N1 110.1(2) . . ?
C10 C9 H9 124.9 . . ?
N1 C9 H9 124.9 . . ?
C9 C10 N2 106.4(2) . . ?
C9 C10 H10 126.8 . . ?
N2 C10 H10 126.8 . . ?
N1 C11 N2 110.29(19) . . ?
N1 C11 C12 130.2(2) . . ?
N2 C11 C12 119.4(2) . . ?
C11 C12 C13 117.15(19) . . ?
C11 C12 H12A 108.0 . . ?
C13 C12 H12A 108.0 . . ?
C11 C12 H12B 108.0 . . ?
C13 C12 H12B 108.0 . . ?
H12A C12 H12B 107.3 . . ?
C12 C13 P1 113.51(15) . . ?
C12 C13 H13A 108.9 . . ?
P1 C13 H13A 108.9 . . ?
C12 C13 H13B 108.9 . . ?
P1 C13 H13B 108.9 . . ?
H13A C13 H13B 107.7 . . ?
N2 C14 H14A 109.5 . . ?
N2 C14 H14B 109.5 . . ?
H14A C14 H14B 109.5 . . ?
N2 C14 H14C 109.5 . . ?
H14A C14 H14C 109.5 . . ?
H14B C14 H14C 109.5 . . ?
C16 C15 C20 118.6(2) . . ?
C16 C15 P1 119.57(17) . . ?
C20 C15 P1 121.85(17) . . ?
C17 C16 C15 120.4(2) . . ?
C17 C16 H16 119.8 . . ?
C15 C16 H16 119.8 . . ?
C18 C17 C16 120.7(2) . . ?
C18 C17 H17 119.6 . . ?
C16 C17 H17 119.6 . . ?
C17 C18 C19 119.7(2) . . ?
C17 C18 H18 120.1 . . ?
C19 C18 H18 120.1 . . ?
C18 C19 C20 120.2(2) . . ?
C18 C19 H19 119.9 . . ?
C20 C19 H19 119.9 . . ?
C19 C20 C15 120.5(2) . . ?
C19 C20 H20 119.8 . . ?
C15 C20 H20 119.8 . . ?
C22 C21 C26 118.3(2) . . ?
C22 C21 P1 123.05(18) . . ?
C26 C21 P1 118.56(17) . . ?
C23 C22 C21 120.2(2) . . ?
C23 C22 H22 119.9 . . ?
C21 C22 H22 119.9 . . ?
C24 C23 C22 120.4(2) . . ?
C24 C23 H23 119.8 . . ?
C22 C23 H23 119.8 . . ?
C25 C24 C23 120.0(2) . . ?
C25 C24 H24 120.0 . . ?
C23 C24 H24 120.0 . . ?
C26 C25 C24 120.0(2) . . ?
C26 C25 H25 120.0 . . ?
C24 C25 H25 120.0 . . ?
C25 C26 C21 121.1(2) . . ?
C25 C26 H26 119.5 . . ?
C21 C26 H26 119.5 . . ?
C32 C27 C28 114.9(2) . . ?
C32 C27 B1 122.87(19) . . ?
C28 C27 B1 122.17(19) . . ?
C29 C28 C27 122.7(2) . . ?
C29 C28 H28 118.6 . . ?
C27 C28 H28 118.6 . . ?
C30 C29 C28 120.3(2) . . ?
C30 C29 H29 119.8 . . ?
C28 C29 H29 119.8 . . ?
C31 C30 C29 118.7(2) . . ?
C31 C30 H30 120.6 . . ?
C29 C30 H30 120.6 . . ?
C30 C31 C32 120.4(2) . . ?
C30 C31 H31 119.8 . . ?
C32 C31 H31 119.8 . . ?
C31 C32 C27 122.9(2) . . ?
C31 C32 H32 118.6 . . ?
C27 C32 H32 118.6 . . ?
C34 C33 C38 114.7(2) . . ?
C34 C33 B1 123.49(19) . . ?
C38 C33 B1 121.75(19) . . ?
C35 C34 C33 122.5(2) . . ?
C35 C34 H34 118.8 . . ?
C33 C34 H34 118.8 . . ?
C36 C35 C34 120.5(2) . . ?
C36 C35 H35 119.7 . . ?
C34 C35 H35 119.7 . . ?
C35 C36 C37 118.9(2) . . ?
C35 C36 H36 120.6 . . ?
C37 C36 H36 120.6 . . ?
C38 C37 C36 119.9(2) . . ?
C38 C37 H37 120.1 . . ?
C36 C37 H37 120.1 . . ?
C37 C38 C33 123.5(2) . . ?
C37 C38 H38 118.2 . . ?
C33 C38 H38 118.2 . . ?
C44 C39 C40 114.6(2) . . ?
C44 C39 B1 122.98(19) . . ?
C40 C39 B1 122.43(19) . . ?
C41 C40 C39 123.5(2) . . ?
C41 C40 H40 118.3 . . ?
C39 C40 H40 118.3 . . ?
C42 C41 C40 119.7(2) . . ?
C42 C41 H41 120.2 . . ?
C40 C41 H41 120.2 . . ?
C43 C42 C41 119.0(2) . . ?
C43 C42 H42 120.5 . . ?
C41 C42 H42 120.5 . . ?
C42 C43 C44 120.3(2) . . ?
C42 C43 H43 119.8 . . ?
C44 C43 H43 119.8 . . ?
C43 C44 C39 123.0(2) . . ?
C43 C44 H44 118.5 . . ?
C39 C44 H44 118.5 . . ?
C50 C45 C46 115.1(2) . . ?
C50 C45 B1 122.87(19) . . ?
C46 C45 B1 122.03(19) . . ?
C47 C46 C45 122.5(2) . . ?
C47 C46 H46 118.8 . . ?
C45 C46 H46 118.8 . . ?
C48 C47 C46 120.6(2) . . ?
C48 C47 H47 119.7 . . ?
C46 C47 H47 119.7 . . ?
C49 C48 C47 118.5(2) . . ?
C49 C48 H48 120.7 . . ?
C47 C48 H48 120.7 . . ?
C48 C49 C50 120.1(2) . . ?
C48 C49 H49 119.9 . . ?
C50 C49 H49 119.9 . . ?
C49 C50 C45 123.2(2) . . ?
C49 C50 H50 118.4 . . ?
C45 C50 H50 118.4 . . ?
C33 B1 C27 109.79(17) . . ?
C33 B1 C45 110.03(17) . . ?
C27 B1 C45 109.78(18) . . ?
C33 B1 C39 109.58(18) . . ?
C27 B1 C39 108.68(17) . . ?
C45 B1 C39 108.96(17) . . ?
Cl1 C51 Cl2 114.44(17) . . ?
Cl1 C51 H51A 108.7 . . ?
Cl2 C51 H51A 108.7 . . ?
Cl1 C51 H51B 108.7 . . ?
Cl2 C51 H51B 108.7 . . ?
H51A C51 H51B 107.6 . . ?

loop_
_geom_bond_atom_site_label_1
_geom_bond_atom_site_label_2
_geom_bond_distance
_geom_bond_site_symmetry_2
_geom_bond_publ_flag
Rh1 C5 2.134(2) . ?
Rh1 N1 2.1340(19) . ?
Rh1 C6 2.144(2) . ?
Rh1 C1 2.237(2) . ?
Rh1 C2 2.259(2) . ?
Rh1 P1 2.2821(8) . ?
P1 C13 1.816(2) . ?
P1 C21 1.820(2) . ?
P1 C15 1.823(2) . ?
N1 C11 1.344(3) . ?
N1 C9 1.390(3) . ?
N2 C11 1.349(3) . ?
N2 C10 1.368(3) . ?
N2 C14 1.469(3) . ?
C1 C2 1.371(3) . ?
C1 C8 1.503(3) . ?
C1 H1 1.0000 . ?
C2 C3 1.515(3) . ?
C2 H2 1.0000 . ?
C3 C4 1.536(4) . ?
C3 H3A 0.9900 . ?
C3 H3B 0.9900 . ?
C4 C5 1.507(3) . ?
C4 H4A 0.9900 . ?
C4 H4B 0.9900 . ?
C5 C6 1.396(3) . ?
C5 H5 1.0000 . ?
C6 C7 1.527(3) . ?
C6 H6 1.0000 . ?
C7 C8 1.528(3) . ?
C7 H7A 0.9900 . ?
C7 H7B 0.9900 . ?
C8 H8A 0.9900 . ?
C8 H8B 0.9900 . ?
C9 C10 1.346(3) . ?
C9 H9 0.9500 . ?
C10 H10 0.9500 . ?
C11 C12 1.492(3) . ?
C12 C13 1.526(3) . ?
C12 H12A 0.9900 . ?
C12 H12B 0.9900 . ?
C13 H13A 0.9900 . ?
C13 H13B 0.9900 . ?
C14 H14A 0.9800 . ?
C14 H14B 0.9800 . ?
C14 H14C 0.9800 . ?
C15 C16 1.394(3) . ?
C15 C20 1.396(3) . ?
C16 C17 1.385(3) . ?
C16 H16 0.9500 . ?
C17 C18 1.373(3) . ?
C17 H17 0.9500 . ?
C18 C19 1.385(3) . ?
C18 H18 0.9500 . ?
C19 C20 1.388(3) . ?
C19 H19 0.9500 . ?
C20 H20 0.9500 . ?
C21 C22 1.392(3) . ?
C21 C26 1.397(3) . ?
C22 C23 1.387(3) . ?
C22 H22 0.9500 . ?
C23 C24 1.377(3) . ?
C23 H23 0.9500 . ?
C24 C25 1.377(3) . ?
C24 H24 0.9500 . ?
C25 C26 1.376(3) . ?
C25 H25 0.9500 . ?
C26 H26 0.9500 . ?
C27 C32 1.400(3) . ?
C27 C28 1.408(3) . ?
C27 B1 1.649(3) . ?
C28 C29 1.391(3) . ?
C28 H28 0.9500 . ?
C29 C30 1.384(3) . ?
C29 H29 0.9500 . ?
C30 C31 1.382(3) . ?
C30 H30 0.9500 . ?
C31 C32 1.390(3) . ?
C31 H31 0.9500 . ?
C32 H32 0.9500 . ?
C33 C34 1.399(3) . ?
C33 C38 1.409(3) . ?
C33 B1 1.642(3) . ?
C34 C35 1.398(3) . ?
C34 H34 0.9500 . ?
C35 C36 1.378(3) . ?
C35 H35 0.9500 . ?
C36 C37 1.389(3) . ?
C36 H36 0.9500 . ?
C37 C38 1.379(3) . ?
C37 H37 0.9500 . ?
C38 H38 0.9500 . ?
C39 C44 1.395(3) . ?
C39 C40 1.399(3) . ?
C39 B1 1.661(3) . ?
C40 C41 1.389(3) . ?
C40 H40 0.9500 . ?
C41 C42 1.382(3) . ?
C41 H41 0.9500 . ?
C42 C43 1.375(3) . ?
C42 H42 0.9500 . ?
C43 C44 1.392(3) . ?
C43 H43 0.9500 . ?
C44 H44 0.9500 . ?
C45 C50 1.393(3) . ?
C45 C46 1.398(3) . ?
C45 B1 1.650(3) . ?
C46 C47 1.388(3) . ?
C46 H46 0.9500 . ?
C47 C48 1.384(3) . ?
C47 H47 0.9500 . ?
C48 C49 1.376(3) . ?
C48 H48 0.9500 . ?
C49 C50 1.390(3) . ?
C49 H49 0.9500 . ?
C50 H50 0.9500 . ?
C51 Cl1 1.735(3) . ?
C51 Cl2 1.745(3) . ?
C51 H51A 0.9900 . ?
C51 H51B 0.9900 . ?

loop_
_geom_torsion_atom_site_label_1
_geom_torsion_atom_site_label_2
_geom_torsion_atom_site_label_3
_geom_torsion_atom_site_label_4
_geom_torsion
_geom_torsion_site_symmetry_1
_geom_torsion_site_symmetry_2
_geom_torsion_site_symmetry_3
_geom_torsion_site_symmetry_4
_geom_torsion_publ_flag
C5 Rh1 P1 C13 167.81(10) . . . . ?
N1 Rh1 P1 C13 -32.34(9) . . . . ?
C6 Rh1 P1 C13 129.81(10) . . . . ?
C1 Rh1 P1 C13 59.4(2) . . . . ?
C2 Rh1 P1 C13 -139.0(2) . . . . ?
C5 Rh1 P1 C21 51.54(11) . . . . ?
N1 Rh1 P1 C21 -148.61(10) . . . . ?
C6 Rh1 P1 C21 13.55(11) . . . . ?
C1 Rh1 P1 C21 -56.9(2) . . . . ?
C2 Rh1 P1 C21 104.8(2) . . . . ?
C5 Rh1 P1 C15 -73.34(10) . . . . ?
N1 Rh1 P1 C15 86.51(9) . . . . ?
C6 Rh1 P1 C15 -111.34(10) . . . . ?
C1 Rh1 P1 C15 178.3(2) . . . . ?
C2 Rh1 P1 C15 -20.1(2) . . . . ?
C5 Rh1 N1 C11 97.3(3) . . . . ?
C6 Rh1 N1 C11 -90.3(3) . . . . ?
C1 Rh1 N1 C11 -151.91(19) . . . . ?
C2 Rh1 N1 C11 172.76(19) . . . . ?
P1 Rh1 N1 C11 8.17(19) . . . . ?
C5 Rh1 N1 C9 -80.8(3) . . . . ?
C6 Rh1 N1 C9 91.6(3) . . . . ?
C1 Rh1 N1 C9 30.00(18) . . . . ?
C2 Rh1 N1 C9 -5.33(18) . . . . ?
P1 Rh1 N1 C9 -169.92(16) . . . . ?
C5 Rh1 C1 C2 63.90(15) . . . . ?
N1 Rh1 C1 C2 -97.20(15) . . . . ?
C6 Rh1 C1 C2 98.82(15) . . . . ?
P1 Rh1 C1 C2 171.37(15) . . . . ?
C5 Rh1 C1 C8 -58.58(17) . . . . ?
N1 Rh1 C1 C8 140.32(16) . . . . ?
C6 Rh1 C1 C8 -23.66(16) . . . . ?
C2 Rh1 C1 C8 -122.5(2) . . . . ?
P1 Rh1 C1 C8 48.9(3) . . . . ?
C8 C1 C2 C3 -3.1(4) . . . . ?
Rh1 C1 C2 C3 -103.4(2) . . . . ?
C8 C1 C2 Rh1 100.3(2) . . . . ?
C5 Rh1 C2 C1 -114.96(16) . . . . ?
N1 Rh1 C2 C1 84.82(15) . . . . ?
C6 Rh1 C2 C1 -77.27(15) . . . . ?
P1 Rh1 C2 C1 -169.33(18) . . . . ?
C5 Rh1 C2 C3 5.09(16) . . . . ?
N1 Rh1 C2 C3 -155.13(16) . . . . ?
C6 Rh1 C2 C3 42.78(17) . . . . ?
C1 Rh1 C2 C3 120.0(2) . . . . ?
P1 Rh1 C2 C3 -49.3(3) . . . . ?
C1 C2 C3 C4 95.7(3) . . . . ?
Rh1 C2 C3 C4 14.5(2) . . . . ?
C2 C3 C4 C5 -36.0(3) . . . . ?
C3 C4 C5 C6 -41.2(3) . . . . ?
C3 C4 C5 Rh1 40.2(2) . . . . ?
N1 Rh1 C5 C6 176.16(19) . . . . ?
C1 Rh1 C5 C6 66.18(15) . . . . ?
C2 Rh1 C5 C6 98.13(15) . . . . ?
P1 Rh1 C5 C6 -94.84(13) . . . . ?
N1 Rh1 C5 C4 54.1(3) . . . . ?
C6 Rh1 C5 C4 -122.1(2) . . . . ?
C1 Rh1 C5 C4 -55.91(17) . . . . ?
C2 Rh1 C5 C4 -23.96(16) . . . . ?
P1 Rh1 C5 C4 143.06(16) . . . . ?
C4 C5 C6 C7 -4.2(4) . . . . ?
Rh1 C5 C6 C7 -106.5(2) . . . . ?
C4 C5 C6 Rh1 102.4(2) . . . . ?
N1 Rh1 C6 C5 -175.7(2) . . . . ?
C1 Rh1 C6 C5 -112.63(15) . . . . ?
C2 Rh1 C6 C5 -77.57(15) . . . . ?
P1 Rh1 C6 C5 86.38(14) . . . . ?
C5 Rh1 C6 C7 119.7(2) . . . . ?
N1 Rh1 C6 C7 -56.1(3) . . . . ?
C1 Rh1 C6 C7 7.04(17) . . . . ?
C2 Rh1 C6 C7 42.10(17) . . . . ?
P1 Rh1 C6 C7 -153.95(16) . . . . ?
C5 C6 C7 C8 93.2(3) . . . . ?
Rh1 C6 C7 C8 11.0(3) . . . . ?
C2 C1 C8 C7 -44.5(3) . . . . ?
Rh1 C1 C8 C7 37.2(2) . . . . ?
C6 C7 C8 C1 -32.8(3) . . . . ?
C11 N1 C9 C10 -0.3(2) . . . . ?
Rh1 N1 C9 C10 178.20(15) . . . . ?
N1 C9 C10 N2 0.8(3) . . . . ?
C11 N2 C10 C9 -0.9(2) . . . . ?
C14 N2 C10 C9 -176.6(2) . . . . ?
C9 N1 C11 N2 -0.3(2) . . . . ?
Rh1 N1 C11 N2 -178.63(14) . . . . ?
C9 N1 C11 C12 176.2(2) . . . . ?
Rh1 N1 C11 C12 -2.1(3) . . . . ?
C10 N2 C11 N1 0.8(2) . . . . ?
C14 N2 C11 N1 176.3(2) . . . . ?
C10 N2 C11 C12 -176.19(19) . . . . ?
C14 N2 C11 C12 -0.6(3) . . . . ?
N1 C11 C12 C13 25.2(3) . . . . ?
N2 C11 C12 C13 -158.55(19) . . . . ?
C11 C12 C13 P1 -55.8(2) . . . . ?
C21 P1 C13 C12 -173.75(16) . . . . ?
C15 P1 C13 C12 -64.18(18) . . . . ?
Rh1 P1 C13 C12 60.74(17) . . . . ?
C13 P1 C15 C16 139.33(18) . . . . ?
C21 P1 C15 C16 -113.58(19) . . . . ?
Rh1 P1 C15 C16 17.4(2) . . . . ?
C13 P1 C15 C20 -39.7(2) . . . . ?
C21 P1 C15 C20 67.3(2) . . . . ?
Rh1 P1 C15 C20 -161.71(16) . . . . ?
C20 C15 C16 C17 -0.5(3) . . . . ?
P1 C15 C16 C17 -179.60(18) . . . . ?
C15 C16 C17 C18 0.7(4) . . . . ?
C16 C17 C18 C19 -0.3(4) . . . . ?
C17 C18 C19 C20 -0.2(4) . . . . ?
C18 C19 C20 C15 0.4(4) . . . . ?
C16 C15 C20 C19 -0.1(3) . . . . ?
P1 C15 C20 C19 179.03(18) . . . . ?
C13 P1 C21 C22 128.3(2) . . . . ?
C15 P1 C21 C22 19.0(2) . . . . ?
Rh1 P1 C21 C22 -110.72(19) . . . . ?
C13 P1 C21 C26 -54.7(2) . . . . ?
C15 P1 C21 C26 -163.98(19) . . . . ?
Rh1 P1 C21 C26 66.3(2) . . . . ?
C26 C21 C22 C23 0.5(4) . . . . ?
P1 C21 C22 C23 177.5(2) . . . . ?
C21 C22 C23 C24 -0.5(4) . . . . ?
C22 C23 C24 C25 0.0(4) . . . . ?
C23 C24 C25 C26 0.4(4) . . . . ?
C24 C25 C26 C21 -0.3(4) . . . . ?
C22 C21 C26 C25 -0.1(4) . . . . ?
P1 C21 C26 C25 -177.3(2) . . . . ?
C32 C27 C28 C29 2.4(3) . . . . ?
B1 C27 C28 C29 -175.0(2) . . . . ?
C27 C28 C29 C30 -1.0(3) . . . . ?
C28 C29 C30 C31 -0.6(3) . . . . ?
C29 C30 C31 C32 0.6(3) . . . . ?
C30 C31 C32 C27 0.9(3) . . . . ?
C28 C27 C32 C31 -2.3(3) . . . . ?
B1 C27 C32 C31 175.0(2) . . . . ?
C38 C33 C34 C35 -1.4(3) . . . . ?
B1 C33 C34 C35 180.0(2) . . . . ?
C33 C34 C35 C36 0.8(3) . . . . ?
C34 C35 C36 C37 0.3(3) . . . . ?
C35 C36 C37 C38 -0.6(3) . . . . ?
C36 C37 C38 C33 -0.2(4) . . . . ?
C34 C33 C38 C37 1.2(3) . . . . ?
B1 C33 C38 C37 179.8(2) . . . . ?
C44 C39 C40 C41 0.0(3) . . . . ?
B1 C39 C40 C41 178.1(2) . . . . ?
C39 C40 C41 C42 0.5(4) . . . . ?
C40 C41 C42 C43 -0.8(3) . . . . ?
C41 C42 C43 C44 0.5(3) . . . . ?
C42 C43 C44 C39 0.0(3) . . . . ?
C40 C39 C44 C43 -0.3(3) . . . . ?
B1 C39 C44 C43 -178.4(2) . . . . ?
C50 C45 C46 C47 0.8(3) . . . . ?
B1 C45 C46 C47 179.6(2) . . . . ?
C45 C46 C47 C48 -0.1(4) . . . . ?
C46 C47 C48 C49 -0.5(4) . . . . ?
C47 C48 C49 C50 0.4(4) . . . . ?
C48 C49 C50 C45 0.3(4) . . . . ?
C46 C45 C50 C49 -0.9(3) . . . . ?
B1 C45 C50 C49 -179.8(2) . . . . ?
C34 C33 B1 C27 99.3(2) . . . . ?
C38 C33 B1 C27 -79.2(2) . . . . ?
C34 C33 B1 C45 -21.6(3) . . . . ?
C38 C33 B1 C45 159.92(19) . . . . ?
C34 C33 B1 C39 -141.4(2) . . . . ?
C38 C33 B1 C39 40.1(3) . . . . ?
C32 C27 B1 C33 17.8(3) . . . . ?
C28 C27 B1 C33 -165.12(19) . . . . ?
C32 C27 B1 C45 138.8(2) . . . . ?
C28 C27 B1 C45 -44.0(3) . . . . ?
C32 C27 B1 C39 -102.1(2) . . . . ?
C28 C27 B1 C39 75.0(2) . . . . ?
C50 C45 B1 C33 89.6(2) . . . . ?
C46 C45 B1 C33 -89.2(2) . . . . ?
C50 C45 B1 C27 -31.3(3) . . . . ?
C46 C45 B1 C27 149.9(2) . . . . ?
C50 C45 B1 C39 -150.2(2) . . . . ?
C46 C45 B1 C39 31.0(3) . . . . ?
C44 C39 B1 C33 -150.68(19) . . . . ?
C40 C39 B1 C33 31.4(3) . . . . ?
C44 C39 B1 C27 -30.7(3) . . . . ?
C40 C39 B1 C27 151.3(2) . . . . ?
C44 C39 B1 C45 88.9(2) . . . . ?
C40 C39 B1 C45 -89.1(2) . . . . ?
